data_4105367
loop_
_publ_author_name
'K. C. Nicolaou'
'Ang Li'
'David J. Edmonds'
'G. Scott Tria'
'Shelby P. Ellery'

_publ_section_title
;
 Total Synthesis of Platensimycin and Related Natural Products
;
_journal_name_full 'Journal of the American Chemical Society'
_journal_page_first 16905
_journal_page_last 16918
_journal_paper_doi 10.1021/ja9068003
_journal_volume 131
_journal_year 2009
_chemical_formula_sum 'C13 H16 O2'
_chemical_formula_weight 204.26
_chemical_name_systematic
; 
 ? 
;
_space_group_IT_number 4
_symmetry_cell_setting monoclinic
_symmetry_space_group_name_Hall 'P 2yb'
_symmetry_space_group_name_H-M 'P 1 21 1'
_atom_sites_solution_hydrogens geom
_atom_sites_solution_primary direct
_atom_sites_solution_secondary difmap
_audit_creation_method SHELXL-97
_cell_angle_alpha 90.00
_cell_angle_beta 109.84(3)
_cell_angle_gamma 90.00
_cell_formula_units_Z 2
_cell_length_a 6.7176(13)
_cell_length_b 12.240(2)
_cell_length_c 7.1196(14)
_cell_measurement_temperature 296(2)
_cell_volume 550.7(2)
_computing_structure_refinement 'SHELXL-97 (Sheldrick, 1997)'
_computing_structure_solution 'SHELXS-97 (Sheldrick, 1990)'
_diffrn_ambient_temperature 296(2)
_diffrn_measured_fraction_theta_full 0.996
_diffrn_measured_fraction_theta_max 0.996
_diffrn_radiation_monochromator graphite
_diffrn_radiation_source 'fine-focus sealed tube'
_diffrn_radiation_type MoK\a
_diffrn_radiation_wavelength 0.71073
_diffrn_reflns_av_R_equivalents 0.0281
_diffrn_reflns_av_sigmaI/netI 0.0403
_diffrn_reflns_limit_h_max 7
_diffrn_reflns_limit_h_min -7
_diffrn_reflns_limit_k_max 14
_diffrn_reflns_limit_k_min -12
_diffrn_reflns_limit_l_max 8
_diffrn_reflns_limit_l_min -8
_diffrn_reflns_number 3549
_diffrn_reflns_theta_full 25.00
_diffrn_reflns_theta_max 25.00
_diffrn_reflns_theta_min 3.04
_exptl_absorpt_coefficient_mu 0.082
_exptl_absorpt_correction_T_max 0.9863
_exptl_absorpt_correction_T_min 0.9799
_exptl_crystal_density_diffrn 1.232
_exptl_crystal_F_000 220
_exptl_crystal_size_max 0.25
_exptl_crystal_size_mid 0.21
_exptl_crystal_size_min 0.17
_refine_diff_density_max 0.111
_refine_diff_density_min -0.146
_refine_diff_density_rms 0.028
_refine_ls_abs_structure_details 'Flack H D (1983), Acta Cryst. A39, 876-881'
_refine_ls_abs_structure_Flack -0.4(19)
_refine_ls_extinction_method none
_refine_ls_goodness_of_fit_ref 1.027
_refine_ls_hydrogen_treatment mixed
_refine_ls_matrix_type full
_refine_ls_number_parameters 137
_refine_ls_number_reflns 1627
_refine_ls_number_restraints 1
_refine_ls_restrained_S_all 1.026
_refine_ls_R_factor_all 0.0640
_refine_ls_R_factor_gt 0.0484
_refine_ls_shift/su_max 0.003
_refine_ls_shift/su_mean 0.001
_refine_ls_structure_factor_coef Fsqd
_refine_ls_weighting_details 'calc w=1/[\s^2^(Fo^2^)+(0.0500P)^2^+0.0000P] where P=(Fo^2^+2Fc^2^)/3'
_refine_ls_weighting_scheme calc
_refine_ls_wR_factor_gt 0.0984
_refine_ls_wR_factor_ref 0.1061
_reflns_number_gt 1250
_reflns_number_total 1627
_reflns_threshold_expression >2sigma(I)
_cod_data_source_file ja9068003_si_002.cif
_cod_data_source_block dved
_cod_original_cell_volume 550.65(19)
_cod_database_code 4105367

loop_
_symmetry_equiv_pos_as_xyz
'x, y, z'
'-x, y+1/2, -z'

loop_
_atom_site_label
_atom_site_type_symbol
_atom_site_fract_x
_atom_site_fract_y
_atom_site_fract_z
_atom_site_U_iso_or_equiv
_atom_site_adp_type
_atom_site_occupancy
_atom_site_symmetry_multiplicity
_atom_site_calc_flag
_atom_site_refinement_flags
O1 O 0.5620(3) 1.00299(16) 0.3976(3) 0.0669(6) Uani 1 1 d .
O2 O 1.1208(4) 0.6577(3) 0.9116(4) 0.1277(11) Uani 1 1 d .
C1 C 0.8750(5) 0.7036(3) 0.3928(5) 0.0676(9) Uani 1 1 d .
H1 H 0.8843 0.6781 0.2730 0.081 Uiso 1 1 calc R
C2 C 1.0092(5) 0.6639(3) 0.5614(6) 0.0754(9) Uani 1 1 d .
H2 H 1.1110 0.6138 0.5555 0.090 Uiso 1 1 calc R
C3 C 1.0018(5) 0.6965(3) 0.7556(6) 0.0810(10) Uani 1 1 d .
C4 C 0.8345(5) 0.7783(3) 0.7591(5) 0.0713(9) Uani 1 1 d .
H4A H 0.8876 0.8221 0.8795 0.086 Uiso 1 1 calc R
H4B H 0.7101 0.7395 0.7631 0.086 Uiso 1 1 calc R
C5 C 0.7723(4) 0.8532(2) 0.5785(4) 0.0541(7) Uani 1 1 d .
H5 H 0.8987 0.8953 0.5856 0.065 Uiso 1 1 calc R
C6 C 0.7105(4) 0.7866(2) 0.3839(4) 0.0530(7) Uani 1 1 d .
C7 C 0.6579(5) 0.8667(3) 0.2088(5) 0.0673(9) Uani 1 1 d .
H7A H 0.7755 0.9153 0.2204 0.081 Uiso 1 1 calc R
H7B H 0.6184 0.8286 0.0818 0.081 Uiso 1 1 calc R
C8 C 0.4718(4) 0.9278(2) 0.2327(4) 0.0611(8) Uani 1 1 d .
C9 C 0.5985(4) 0.9362(3) 0.5713(4) 0.0614(8) Uani 1 1 d .
H9 H 0.6364 0.9802 0.6934 0.074 Uiso 1 1 calc R
C10 C 0.3834(4) 0.8833(3) 0.5254(5) 0.0681(9) Uani 1 1 d .
H10A H 0.3858 0.8248 0.6181 0.082 Uiso 1 1 calc R
H10B H 0.2752 0.9361 0.5243 0.082 Uiso 1 1 calc R
C11 C 0.3545(4) 0.8404(2) 0.3176(4) 0.0634(8) Uani 1 1 d .
H11 H 0.2059 0.8301 0.2347 0.076 Uiso 1 1 calc R
C12 C 0.4875(4) 0.7371(2) 0.3401(5) 0.0620(8) Uani 1 1 d .
H12A H 0.4443 0.6942 0.2183 0.074 Uiso 1 1 calc R
H12B H 0.4806 0.6922 0.4500 0.074 Uiso 1 1 calc R
C13 C 0.3421(6) 0.9927(3) 0.0531(5) 0.0929(11) Uani 1 1 d .
H13A H 0.4274 1.0501 0.0281 0.139 Uiso 1 1 calc R
H13B H 0.2223 1.0240 0.0779 0.139 Uiso 1 1 calc R
H13C H 0.2940 0.9455 -0.0611 0.139 Uiso 1 1 calc R

loop_
_atom_site_aniso_label
_atom_site_aniso_U_11
_atom_site_aniso_U_22
_atom_site_aniso_U_33
_atom_site_aniso_U_23
_atom_site_aniso_U_13
_atom_site_aniso_U_12
O1 0.0796(13) 0.0482(11) 0.0797(15) -0.0059(12) 0.0360(10) -0.0038(11)
O2 0.1002(18) 0.148(3) 0.098(2) -0.007(2) -0.0147(15) 0.0386(19)
C1 0.074(2) 0.057(2) 0.078(2) -0.0158(18) 0.0344(18) -0.0054(17)
C2 0.0616(18) 0.070(2) 0.098(3) -0.018(2) 0.0307(18) -0.0006(17)
C3 0.0554(18) 0.086(3) 0.087(3) -0.006(2) 0.0054(17) -0.0027(18)
C4 0.0646(19) 0.082(2) 0.066(2) -0.011(2) 0.0196(15) 0.0006(17)
C5 0.0517(15) 0.0521(17) 0.0630(18) -0.0113(16) 0.0254(13) -0.0123(13)
C6 0.0561(16) 0.0485(16) 0.0590(18) -0.0098(16) 0.0254(13) -0.0069(13)
C7 0.082(2) 0.063(2) 0.0676(19) -0.0070(19) 0.0392(16) -0.0097(17)
C8 0.0749(19) 0.0503(19) 0.0622(19) -0.0037(17) 0.0285(16) 0.0006(16)
C9 0.0653(18) 0.064(2) 0.0621(19) -0.0136(18) 0.0313(14) 0.0008(15)
C10 0.0600(19) 0.076(2) 0.079(2) 0.0026(18) 0.0374(16) 0.0073(15)
C11 0.0511(17) 0.065(2) 0.0703(19) -0.0025(16) 0.0161(14) -0.0064(15)
C12 0.0621(16) 0.0546(18) 0.0644(19) -0.0068(16) 0.0152(13) -0.0134(14)
C13 0.111(3) 0.082(3) 0.088(2) 0.019(2) 0.035(2) 0.018(2)

loop_
_atom_type_symbol
_atom_type_description
_atom_type_scat_dispersion_real
_atom_type_scat_dispersion_imag
_atom_type_scat_source
C C 0.0033 0.0016 'International Tables Vol C Tables 4.2.6.8 and 6.1.1.4'
H H 0.0000 0.0000 'International Tables Vol C Tables 4.2.6.8 and 6.1.1.4'
O O 0.0106 0.0060 'International Tables Vol C Tables 4.2.6.8 and 6.1.1.4'

loop_
_geom_angle_atom_site_label_1
_geom_angle_atom_site_label_2
_geom_angle_atom_site_label_3
_geom_angle
C9 O1 C8 103.8(2)
C2 C1 C6 123.8(3)
C1 C2 C3 121.9(3)
O2 C3 C2 122.3(4)
O2 C3 C4 120.1(4)
C2 C3 C4 117.5(3)
C3 C4 C5 112.2(3)
C4 C5 C9 114.5(2)
C4 C5 C6 110.9(2)
C9 C5 C6 110.5(2)
C1 C6 C7 115.8(2)
C1 C6 C5 110.8(2)
C7 C6 C5 108.2(2)
C1 C6 C12 113.3(3)
C7 C6 C12 98.4(2)
C5 C6 C12 109.6(2)
C8 C7 C6 101.3(2)
O1 C8 C13 108.3(3)
O1 C8 C7 105.7(2)
C13 C8 C7 115.2(3)
O1 C8 C11 104.4(2)
C13 C8 C11 117.8(3)
C7 C8 C11 104.4(2)
O1 C9 C10 100.8(2)
O1 C9 C5 108.1(2)
C10 C9 C5 112.5(3)
C11 C10 C9 98.9(2)
C10 C11 C12 107.9(2)
C10 C11 C8 103.0(2)
C12 C11 C8 104.7(2)
C11 C12 C6 100.9(2)

loop_
_geom_bond_atom_site_label_1
_geom_bond_atom_site_label_2
_geom_bond_distance
O1 C9 1.433(3)
O1 C8 1.452(3)
O2 C3 1.223(4)
C1 C2 1.325(4)
C1 C6 1.487(4)
C2 C3 1.456(4)
C3 C4 1.512(5)
C4 C5 1.518(4)
C5 C9 1.536(4)
C5 C6 1.538(3)
C6 C7 1.530(4)
C6 C12 1.546(4)
C7 C8 1.516(4)
C8 C13 1.506(4)
C8 C11 1.566(4)
C9 C10 1.514(4)
C10 C11 1.519(4)
C11 C12 1.525(4)

loop_
_geom_torsion_atom_site_label_1
_geom_torsion_atom_site_label_2
_geom_torsion_atom_site_label_3
_geom_torsion_atom_site_label_4
_geom_torsion
C6 C1 C2 C3 2.1(5)
C1 C2 C3 O2 177.7(4)
C1 C2 C3 C4 -0.2(5)
O2 C3 C4 C5 154.3(3)
C2 C3 C4 C5 -27.8(4)
C3 C4 C5 C9 178.5(2)
C3 C4 C5 C6 52.5(3)
C2 C1 C6 C7 147.3(3)
C2 C1 C6 C5 23.6(4)
C2 C1 C6 C12 -100.1(3)
C4 C5 C6 C1 -50.0(3)
C9 C5 C6 C1 -178.1(3)
C4 C5 C6 C7 -177.9(2)
C9 C5 C6 C7 54.0(3)
C4 C5 C6 C12 75.8(3)
C9 C5 C6 C12 -52.3(3)
C1 C6 C7 C8 173.5(2)
C5 C6 C7 C8 -61.6(3)
C12 C6 C7 C8 52.4(3)
C9 O1 C8 C13 155.5(2)
C9 O1 C8 C7 -80.5(2)
C9 O1 C8 C11 29.2(2)
C6 C7 C8 O1 76.3(3)
C6 C7 C8 C13 -164.1(3)
C6 C7 C8 C11 -33.4(3)
C8 O1 C9 C10 -51.3(2)
C8 O1 C9 C5 66.9(3)
C4 C5 C9 O1 178.1(2)
C6 C5 C9 O1 -55.9(3)
C4 C5 C9 C10 -71.5(3)
C6 C5 C9 C10 54.6(3)
O1 C9 C10 C11 51.8(3)
C5 C9 C10 C11 -63.2(3)
C9 C10 C11 C12 77.8(3)
C9 C10 C11 C8 -32.5(3)
O1 C8 C11 C10 3.5(3)
C13 C8 C11 C10 -116.6(3)
C7 C8 C11 C10 114.2(3)
O1 C8 C11 C12 -109.2(2)
C13 C8 C11 C12 130.7(3)
C7 C8 C11 C12 1.5(3)
C10 C11 C12 C6 -78.6(3)
C8 C11 C12 C6 30.6(3)
C1 C6 C12 C11 -174.0(3)
C7 C6 C12 C11 -51.1(3)
C5 C6 C12 C11 61.7(3)
